data_4329814
loop_
_publ_author_name
'Animesh Das'
'Felix J. Klinke'
'Serhiy Demeshko'
'Steffen Meyer'
'Sebastian Dechert'
'Franc Meyer'

_publ_contact_author_address
; Institut f\"ur Anorganische Chemie
  Georg August Universit\"at G\"ottingen
  Tammannstra\&se 4
  D-37077 G\"ottingen
  Germany
;
_publ_contact_author_email franc.meyer@chemie.uni-goettingen.de
_publ_contact_author_fax 49(551)393063
_publ_contact_author_name 'Prof. Dr. Franc Meyer'
_publ_contact_author_phone 49(551)393012
_publ_section_title
;
 Reversible Solvatomagnetic Effect in Novel Tetranuclear Cubane-Type Ni4
 Complexes and Magnetostructural Correlations for the [Ni4(\m3-O)4] Core
;
_journal_name_full 'Inorganic Chemistry'
_journal_page_first 8141
_journal_page_last 8149
_journal_paper_doi 10.1021/ic300535d
_journal_volume 51
_journal_year 2012
_chemical_formula_moiety 'C44 H40 N8 Ni4 O12, C H2 Cl2'
_chemical_formula_sum 'C45 H42 Cl2 N8 Ni4 O12'
_chemical_formula_weight 1192.61
_chemical_name_systematic
;
 ?
;
_space_group_IT_number 43
_symmetry_cell_setting orthorhombic
_symmetry_space_group_name_Hall 'F 2 -2d'
_symmetry_space_group_name_H-M 'F d d 2'
_atom_sites_solution_hydrogens geom
_atom_sites_solution_primary direct
_atom_sites_solution_secondary difmap
_audit_creation_method SHELXL-97
_cell_angle_alpha 90.00
_cell_angle_beta 90.00
_cell_angle_gamma 90.00
_cell_formula_units_Z 32
_cell_length_a 45.9586(2)
_cell_length_b 96.6583(12)
_cell_length_c 8.463(2)
_cell_measurement_reflns_used 56600
_cell_measurement_temperature 133(2)
_cell_measurement_theta_max 24.60
_cell_measurement_theta_min 1.22
_cell_volume 37595(9)
_computing_cell_refinement 'X-AREA (Stoe & Cie, 2002)'
_computing_data_collection 'X-AREA (Stoe & Cie, 2002)'
_computing_data_reduction 'X-AREA (Stoe & Cie, 2002)'
_computing_molecular_graphics 'DIAMOND (Brandenburg, 2001)'
_computing_publication_material 'SHELXL-97 (Sheldrick, 1997)'
_computing_structure_refinement 'SHELXL-97 (Sheldrick, 1997)'
_computing_structure_solution 'SHELXS-97 (Sheldrick, 1990)'
_diffrn_ambient_temperature 133(2)
_diffrn_measured_fraction_theta_full 0.994
_diffrn_measured_fraction_theta_max 0.994
_diffrn_measurement_device_type 'Stoe IPDS II'
_diffrn_measurement_method \w
_diffrn_radiation_monochromator graphite
_diffrn_radiation_source 'fine-focus sealed tube'
_diffrn_radiation_type MoK\a
_diffrn_radiation_wavelength 0.71073
_diffrn_reflns_av_R_equivalents 0.1076
_diffrn_reflns_av_sigmaI/netI 0.1100
_diffrn_reflns_limit_h_max 53
_diffrn_reflns_limit_h_min -53
_diffrn_reflns_limit_k_max 112
_diffrn_reflns_limit_k_min -111
_diffrn_reflns_limit_l_max 8
_diffrn_reflns_limit_l_min -9
_diffrn_reflns_number 56600
_diffrn_reflns_theta_full 24.60
_diffrn_reflns_theta_max 24.60
_diffrn_reflns_theta_min 1.22
_exptl_absorpt_coefficient_mu 1.764
_exptl_absorpt_correction_T_max 0.8657
_exptl_absorpt_correction_T_min 0.5587
_exptl_absorpt_correction_type numerical
_exptl_absorpt_process_details 'X-RED (Stoe & Cie, 2002)'
_exptl_crystal_colour green
_exptl_crystal_density_diffrn 1.686
_exptl_crystal_description block
_exptl_crystal_F_000 19520
_exptl_crystal_size_max 0.50
_exptl_crystal_size_mid 0.13
_exptl_crystal_size_min 0.05
_refine_diff_density_max 0.488
_refine_diff_density_min -0.518
_refine_diff_density_rms 0.083
_refine_ls_abs_structure_details 'Flack H D (1983), Acta Cryst. A39, 876-881'
_refine_ls_abs_structure_Flack -0.002(13)
_refine_ls_extinction_method none
_refine_ls_goodness_of_fit_ref 1.006
_refine_ls_hydrogen_treatment constr
_refine_ls_matrix_type full
_refine_ls_number_parameters 1335
_refine_ls_number_reflns 14003
_refine_ls_number_restraints 259
_refine_ls_restrained_S_all 0.997
_refine_ls_R_factor_all 0.0792
_refine_ls_R_factor_gt 0.0509
_refine_ls_shift/su_max 0.002
_refine_ls_shift/su_mean 0.000
_refine_ls_structure_factor_coef Fsqd
_refine_ls_weighting_details 'calc w=1/[\s^2^(Fo^2^)+(0.0108P)^2^+0.0000P] where P=(Fo^2^+2Fc^2^)/3'
_refine_ls_weighting_scheme calc
_refine_ls_wR_factor_gt 0.0787
_refine_ls_wR_factor_ref 0.0842
_reflns_number_gt 10027
_reflns_number_total 14003
_reflns_threshold_expression >2sigma(I)
_cod_data_source_file ic300535d_si_002_1.cif
_cod_data_source_block fk14b-2xCH2Cl2
_cod_original_cell_volume 37594(11)
_cod_database_code 4329814

loop_
_symmetry_equiv_pos_as_xyz
'x, y, z'
'-x, -y, z'
'x+1/4, -y+1/4, z+1/4'
'-x+1/4, y+1/4, z+1/4'
'x, y+1/2, z+1/2'
'-x, -y+1/2, z+1/2'
'x+1/4, -y+3/4, z+3/4'
'-x+1/4, y+3/4, z+3/4'
'x+1/2, y, z+1/2'
'-x+1/2, -y, z+1/2'
'x+3/4, -y+1/4, z+3/4'
'-x+3/4, y+1/4, z+3/4'
'x+1/2, y+1/2, z'
'-x+1/2, -y+1/2, z'
'x+3/4, -y+3/4, z+1/4'
'-x+3/4, y+3/4, z+1/4'

loop_
_atom_site_label
_atom_site_type_symbol
_atom_site_fract_x
_atom_site_fract_y
_atom_site_fract_z
_atom_site_U_iso_or_equiv
_atom_site_adp_type
_atom_site_occupancy
_atom_site_symmetry_multiplicity
_atom_site_calc_flag
_atom_site_refinement_flags
_atom_site_disorder_assembly
_atom_site_disorder_group
Ni2 Ni 0.68928(2) 0.446605(10) 0.41852(12) 0.0296(2) Uani 1 1 d . . .
Ni3 Ni 0.62231(2) 0.440720(10) 0.47179(12) 0.0309(2) Uani 1 1 d . . .
Ni4 Ni 0.65231(2) 0.465695(11) 0.62806(12) 0.0296(2) Uani 1 1 d . . .
Ni1 Ni 0.64274(2) 0.464727(11) 0.25324(12) 0.0294(2) Uani 1 1 d . . .
O2 O 0.67600(10) 0.46688(5) 0.4150(6) 0.0299(12) Uani 1 1 d . . .
O22 O 0.65027(10) 0.44370(5) 0.2912(6) 0.0294(12) Uani 1 1 d . . .
O12 O 0.66025(11) 0.44473(6) 0.5987(6) 0.0322(13) Uani 1 1 d . . .
O32 O 0.61918(10) 0.46210(5) 0.4733(6) 0.0326(13) Uani 1 1 d . . .
O11 O 0.71283(10) 0.44819(5) 0.2239(7) 0.0346(13) Uani 1 1 d . . .
O1 O 0.60590(11) 0.46311(5) 0.1211(6) 0.0333(13) Uani 1 1 d . . .
O21 O 0.59809(10) 0.43838(5) 0.6653(7) 0.0328(13) Uani 1 1 d . . .
O31 O 0.68828(10) 0.46912(5) 0.7621(6) 0.0298(12) Uani 1 1 d . . .
O3 O 0.67296(11) 0.46199(5) 0.0684(6) 0.0340(13) Uani 1 1 d . . .
O23 O 0.58669(11) 0.44214(6) 0.3004(7) 0.0400(14) Uani 1 1 d . . .
O13 O 0.72254(10) 0.45370(6) 0.5852(6) 0.0342(13) Uani 1 1 d . . .
O33 O 0.62472(11) 0.45932(6) 0.8142(7) 0.0407(14) Uani 1 1 d . . .
N1 N 0.66366(14) 0.49333(7) 0.2495(8) 0.0387(17) Uani 1 1 d . . .
N2 N 0.64121(13) 0.48478(7) 0.2130(8) 0.0340(16) Uani 1 1 d . . .
N22 N 0.62912(14) 0.41399(7) 0.2986(8) 0.0369(17) Uani 1 1 d . . .
N21 N 0.62216(13) 0.41991(7) 0.4401(8) 0.0363(17) Uani 1 1 d . . .
N12 N 0.70444(14) 0.42123(7) 0.6009(8) 0.0385(18) Uani 1 1 d . . .
N11 N 0.70573(12) 0.42725(7) 0.4558(8) 0.0342(16) Uani 1 1 d . . .
N32 N 0.61208(13) 0.48949(7) 0.6465(8) 0.0366(17) Uani 1 1 d . . .
N31 N 0.64019(12) 0.48544(7) 0.6634(8) 0.0314(15) Uani 1 1 d . . .
C1 C 0.69610(17) 0.47794(8) 0.4041(10) 0.038(2) Uani 1 1 d . . .
H1A H 0.7159 0.4740 0.4022 0.045 Uiso 1 1 calc R . .
H1B H 0.6945 0.4835 0.5016 0.045 Uiso 1 1 calc R . .
C2 C 0.69324(16) 0.48749(9) 0.2655(11) 0.042(2) Uani 1 1 d . . .
H2A H 0.7074 0.4952 0.2772 0.050 Uiso 1 1 calc R . .
H2B H 0.6982 0.4824 0.1678 0.050 Uiso 1 1 calc R . .
C3 C 0.65612(19) 0.50666(9) 0.2386(12) 0.048(2) Uani 1 1 d . . .
H3 H 0.6685 0.5143 0.2586 0.058 Uiso 1 1 calc R . .
C4 C 0.6273(2) 0.50732(9) 0.1935(13) 0.056(3) Uani 1 1 d . . .
H4 H 0.6157 0.5153 0.1785 0.068 Uiso 1 1 calc R . .
C5 C 0.61907(17) 0.49338(9) 0.1747(10) 0.038(2) Uani 1 1 d . . .
C6 C 0.59120(17) 0.48769(9) 0.1134(10) 0.036(2) Uani 1 1 d . . .
C7 C 0.5690(2) 0.49698(11) 0.0795(13) 0.062(3) Uani 1 1 d . . .
H7 H 0.5715 0.5065 0.1057 0.074 Uiso 1 1 calc R . .
C8 C 0.5429(2) 0.49276(12) 0.0074(14) 0.070(3) Uani 1 1 d . . .
H8 H 0.5279 0.4992 -0.0148 0.084 Uiso 1 1 calc R . .
C9 C 0.53989(19) 0.47901(11) -0.0297(13) 0.059(3) Uani 1 1 d . . .
H9 H 0.5231 0.4761 -0.0863 0.071 Uiso 1 1 calc R . .
C10 C 0.56039(15) 0.46924(10) 0.0122(10) 0.042(2) Uani 1 1 d . . .
H10 H 0.5569 0.4597 -0.0093 0.050 Uiso 1 1 calc R . .
C11 C 0.58670(17) 0.47333(10) 0.0874(9) 0.038(2) Uani 1 1 d . . .
C12 C 0.64798(17) 0.43487(8) 0.1599(10) 0.037(2) Uani 1 1 d . . .
H12A H 0.6626 0.4377 0.0803 0.045 Uiso 1 1 calc R . .
H12B H 0.6285 0.4361 0.1118 0.045 Uiso 1 1 calc R . .
C13 C 0.65227(17) 0.41979(8) 0.1981(10) 0.037(2) Uani 1 1 d . . .
H13A H 0.6531 0.4145 0.0981 0.044 Uiso 1 1 calc R . .
H13B H 0.6712 0.4186 0.2523 0.044 Uiso 1 1 calc R . .
C14 C 0.61664(18) 0.40099(8) 0.2855(11) 0.042(2) Uani 1 1 d . . .
H14 H 0.6187 0.3946 0.2005 0.050 Uiso 1 1 calc R . .
C15 C 0.60082(18) 0.39922(8) 0.4194(11) 0.044(2) Uani 1 1 d . . .
H15 H 0.5891 0.3914 0.4433 0.053 Uiso 1 1 calc R . .
C16 C 0.60462(17) 0.41076(9) 0.5162(11) 0.038(2) Uani 1 1 d . . .
C17 C 0.59377(15) 0.41335(8) 0.6758(11) 0.035(2) Uani 1 1 d . . .
C18 C 0.58525(18) 0.40171(9) 0.7639(11) 0.044(2) Uani 1 1 d . . .
H18 H 0.5858 0.3928 0.7164 0.052 Uiso 1 1 calc R . .
C19 C 0.5762(2) 0.40303(10) 0.9186(12) 0.058(3) Uani 1 1 d . . .
H19 H 0.5703 0.3951 0.9769 0.070 Uiso 1 1 calc R . .
C20 C 0.5757(2) 0.41602(11) 0.9885(12) 0.065(3) Uani 1 1 d . . .
H20 H 0.5701 0.4169 1.0961 0.078 Uiso 1 1 calc R . .
C21 C 0.58327(18) 0.42768(10) 0.9040(10) 0.047(2) Uani 1 1 d . . .
H21 H 0.5823 0.4365 0.9533 0.056 Uiso 1 1 calc R . .
C22 C 0.59265(16) 0.42665(8) 0.7422(11) 0.039(2) Uani 1 1 d . . .
C23 C 0.66875(16) 0.43699(8) 0.7340(10) 0.036(2) Uani 1 1 d . . .
H23A H 0.6523 0.4369 0.8098 0.043 Uiso 1 1 calc R . .
H23B H 0.6852 0.4418 0.7857 0.043 Uiso 1 1 calc R . .
C24 C 0.67774(16) 0.42213(8) 0.6999(10) 0.036(2) Uani 1 1 d . . .
H24A H 0.6812 0.4173 0.8012 0.043 Uiso 1 1 calc R . .
H24B H 0.6616 0.4173 0.6450 0.043 Uiso 1 1 calc R . .
C25 C 0.72757(18) 0.41339(10) 0.6292(11) 0.047(2) Uani 1 1 d . . .
H25 H 0.7311 0.4082 0.7229 0.057 Uiso 1 1 calc R . .
C26 C 0.74542(18) 0.41401(9) 0.5013(12) 0.048(2) Uani 1 1 d . . .
H26 H 0.7637 0.4095 0.4879 0.058 Uiso 1 1 calc R . .
C27 C 0.73083(16) 0.42284(8) 0.3911(10) 0.034(2) Uani 1 1 d . . .
C28 C 0.73993(15) 0.42671(8) 0.2344(10) 0.0332(19) Uani 1 1 d . . .
C29 C 0.75906(16) 0.41806(9) 0.1540(11) 0.044(2) Uani 1 1 d . . .
H29 H 0.7650 0.4097 0.2044 0.053 Uiso 1 1 calc R . .
C30 C 0.77006(18) 0.42088(9) 0.0043(12) 0.048(2) Uani 1 1 d . . .
H30 H 0.7840 0.4150 -0.0437 0.057 Uiso 1 1 calc R . .
C31 C 0.76002(16) 0.43252(9) -0.0719(11) 0.040(2) Uani 1 1 d . . .
H31 H 0.7661 0.4343 -0.1772 0.048 Uiso 1 1 calc R . .
C32 C 0.74115(15) 0.44171(9) 0.0019(10) 0.040(2) Uani 1 1 d . . .
H32 H 0.7352 0.4499 -0.0520 0.048 Uiso 1 1 calc R . .
C33 C 0.73033(16) 0.43903(9) 0.1599(11) 0.037(2) Uani 1 1 d . . .
C34 C 0.59172(16) 0.46804(9) 0.5146(11) 0.042(2) Uani 1 1 d . . .
H34A H 0.5853 0.4640 0.6167 0.051 Uiso 1 1 calc R . .
H34B H 0.5772 0.4653 0.4337 0.051 Uiso 1 1 calc R . .
C35 C 0.59182(17) 0.48367(9) 0.5290(10) 0.044(2) Uani 1 1 d . . .
H35A H 0.5966 0.4876 0.4243 0.052 Uiso 1 1 calc R . .
H35B H 0.5719 0.4867 0.5560 0.052 Uiso 1 1 calc R . .
C36 C 0.60703(17) 0.50139(9) 0.7304(12) 0.049(2) Uani 1 1 d . . .
H36 H 0.5891 0.5063 0.7368 0.058 Uiso 1 1 calc R . .
C37 C 0.63243(19) 0.50494(9) 0.8032(11) 0.046(2) Uani 1 1 d . . .
H37 H 0.6358 0.5127 0.8698 0.055 Uiso 1 1 calc R . .
C38 C 0.65274(17) 0.49465(8) 0.7586(10) 0.037(2) Uani 1 1 d . . .
C39 C 0.68338(17) 0.49395(9) 0.8114(10) 0.036(2) Uani 1 1 d . . .
C40 C 0.69630(18) 0.50574(8) 0.8698(11) 0.043(2) Uani 1 1 d . . .
H40 H 0.6857 0.5142 0.8688 0.052 Uiso 1 1 calc R . .
C41 C 0.72495(17) 0.50569(9) 0.9313(11) 0.045(2) Uani 1 1 d . . .
H41 H 0.7332 0.5138 0.9756 0.054 Uiso 1 1 calc R . .
C42 C 0.74071(18) 0.49350(8) 0.9253(11) 0.042(2) Uani 1 1 d . . .
H42 H 0.7603 0.4934 0.9608 0.050 Uiso 1 1 calc R . .
C43 C 0.72819(16) 0.48157(8) 0.8681(9) 0.0346(19) Uani 1 1 d . . .
H43 H 0.7392 0.4733 0.8679 0.042 Uiso 1 1 calc R . .
C44 C 0.69912(17) 0.48132(8) 0.8094(10) 0.034(2) Uani 1 1 d . . .
Ni6 Ni 0.38058(2) 0.444756(10) -0.00175(12) 0.0304(2) Uani 1 1 d . . .
Ni7 Ni 0.38947(2) 0.412791(11) -0.05762(12) 0.0312(2) Uani 1 1 d . . .
Ni8 Ni 0.43062(2) 0.434288(11) -0.21413(12) 0.0311(2) Uani 1 1 d . . .
Ni5 Ni 0.43122(2) 0.429259(11) 0.15893(12) 0.0325(3) Uani 1 1 d . . .
O62 O 0.38692(10) 0.42609(5) 0.1245(6) 0.0297(12) Uani 1 1 d . . .
O72 O 0.43350(10) 0.41806(6) -0.0578(7) 0.0369(14) Uani 1 1 d . B .
O42 O 0.42550(10) 0.44530(5) 0.0024(7) 0.0310(12) Uani 1 1 d . D .
O52 O 0.38619(11) 0.43146(5) -0.1804(6) 0.0313(13) Uani 1 1 d . . .
O61 O 0.39305(11) 0.40078(5) -0.2479(7) 0.0349(13) Uani 1 1 d . . .
O41 O 0.43774(11) 0.41181(6) 0.2886(6) 0.0367(14) Uani 1 1 d . D .
O71 O 0.42807(10) 0.45149(5) -0.3483(7) 0.0359(13) Uani 1 1 d . B .
O51 O 0.37644(11) 0.45603(5) 0.1928(6) 0.0350(13) Uani 1 1 d . . .
O63 O 0.40131(11) 0.39680(6) 0.1120(6) 0.0388(14) Uani 1 1 d . . .
O43 O 0.41740(12) 0.44206(6) 0.3473(6) 0.0379(14) Uani 1 1 d . . .
O73 O 0.42526(11) 0.41977(6) -0.3985(7) 0.0377(14) Uani 1 1 d . . .
O53 O 0.38562(12) 0.46203(6) -0.1656(7) 0.0388(14) Uani 1 1 d . . .
N62 N 0.33340(14) 0.40749(7) 0.1134(8) 0.0343(16) Uani 1 1 d . . .
N61 N 0.34747(13) 0.40668(6) -0.0275(8) 0.0334(16) Uani 1 1 d . . .
N72 N 0.49095(15) 0.42380(8) -0.2127(9) 0.0417(17) Uani 1 1 d DU . .
N71 N 0.47364(14) 0.43477(7) -0.2499(9) 0.0385(17) Uani 1 1 d . B .
N42 N 0.48311(14) 0.44740(7) 0.1703(9) 0.0395(17) Uani 1 1 d DU . .
N41 N 0.47289(13) 0.43447(7) 0.1997(9) 0.0378(17) Uani 1 1 d . D .
N52 N 0.32422(13) 0.44266(7) -0.1796(8) 0.0350(17) Uani 1 1 d . . .
N51 N 0.33728(13) 0.44552(7) -0.0368(8) 0.0340(16) Uani 1 1 d . . .
C45 C 0.37012(15) 0.42238(9) 0.2605(10) 0.0351(19) Uani 1 1 d . . .
H45A H 0.3706 0.4301 0.3377 0.042 Uiso 1 1 calc R . .
H45B H 0.3789 0.4141 0.3111 0.042 Uiso 1 1 calc R . .
C46 C 0.33885(16) 0.41925(9) 0.2178(10) 0.038(2) Uani 1 1 d . . .
H46A H 0.3280 0.4177 0.3171 0.046 Uiso 1 1 calc R . .
H46B H 0.3305 0.4276 0.1674 0.046 Uiso 1 1 calc R . .
C47 C 0.31234(17) 0.39811(9) 0.1253(10) 0.042(2) Uani 1 1 d . . .
H47 H 0.2996 0.3969 0.2125 0.050 Uiso 1 1 calc R . .
C48 C 0.31251(16) 0.39052(8) -0.0118(10) 0.038(2) Uani 1 1 d . . .
H48 H 0.3000 0.3830 -0.0374 0.046 Uiso 1 1 calc R . .
C49 C 0.33495(15) 0.39598(8) -0.1075(11) 0.034(2) Uani 1 1 d . . .
C50 C 0.34281(17) 0.39229(8) -0.2688(11) 0.039(2) Uani 1 1 d . . .
C51 C 0.32158(18) 0.38608(8) -0.3670(10) 0.039(2) Uani 1 1 d . . .
H51 H 0.3025 0.3846 -0.3267 0.047 Uiso 1 1 calc R . .
C52 C 0.32771(18) 0.38212(9) -0.5175(11) 0.044(2) Uani 1 1 d . . .
H52 H 0.3133 0.3777 -0.5804 0.053 Uiso 1 1 calc R . .
C53 C 0.35529(18) 0.38462(8) -0.5779(11) 0.042(2) Uani 1 1 d . . .
H53 H 0.3596 0.3819 -0.6830 0.051 Uiso 1 1 calc R . .
C54 C 0.37650(18) 0.39097(8) -0.4896(10) 0.0367(19) Uani 1 1 d . . .
H54 H 0.3950 0.3927 -0.5352 0.044 Uiso 1 1 calc R . .
C55 C 0.37098(17) 0.39496(8) -0.3297(10) 0.0328(18) Uani 1 1 d . . .
C56 C 0.45456(17) 0.40789(9) -0.0830(12) 0.046(2) Uani 1 1 d U . .
H56A H 0.4442 0.3991 -0.1059 0.056 Uiso 1 1 calc R A 1
H56B H 0.4650 0.4065 0.0182 0.056 Uiso 1 1 calc R A 1
C57A C 0.4765(4) 0.40966(19) -0.205(2) 0.042(4) Uani 0.54(2) 1 d PU B 1
H57A H 0.4673 0.4078 -0.3091 0.051 Uiso 0.54(2) 1 calc PR B 1
H57B H 0.4918 0.4026 -0.1893 0.051 Uiso 0.54(2) 1 calc PR B 1
C58A C 0.5176(3) 0.4255(3) -0.284(3) 0.049(6) Uani 0.54(2) 1 d PDU B 1
H58A H 0.5328 0.4188 -0.2835 0.058 Uiso 0.54(2) 1 calc PR B 1
C59A C 0.5189(4) 0.4384(2) -0.356(4) 0.061(6) Uani 0.54(2) 1 d PDU B 1
H59A H 0.5341 0.4421 -0.4189 0.073 Uiso 0.54(2) 1 calc PR B 1
C57B C 0.4840(4) 0.41286(19) -0.107(3) 0.040(6) Uani 0.46(2) 1 d PU B 2
H57C H 0.4914 0.4156 -0.0018 0.048 Uiso 0.46(2) 1 calc PR B 2
H57D H 0.4957 0.4048 -0.1403 0.048 Uiso 0.46(2) 1 calc PR B 2
C58B C 0.5199(4) 0.4272(3) -0.220(3) 0.050(6) Uani 0.46(2) 1 d PDU B 2
H58B H 0.5359 0.4212 -0.1998 0.060 Uiso 0.46(2) 1 calc PR B 2
C59B C 0.5212(3) 0.4410(3) -0.263(3) 0.046(6) Uani 0.46(2) 1 d PDU B 2
H59B H 0.5378 0.4469 -0.2623 0.055 Uiso 0.46(2) 1 calc PR B 2
C60 C 0.49076(19) 0.44474(10) -0.3103(15) 0.061(3) Uani 1 1 d D . .
C61 C 0.47950(19) 0.45741(10) -0.3706(13) 0.052(3) Uani 1 1 d . B .
C62 C 0.4995(2) 0.46769(12) -0.4206(15) 0.075(4) Uani 1 1 d . . .
H62 H 0.5197 0.4660 -0.4065 0.091 Uiso 1 1 calc R B .
C63 C 0.4911(2) 0.47996(10) -0.4886(15) 0.069(3) Uani 1 1 d . B .
H63 H 0.5053 0.4865 -0.5211 0.082 Uiso 1 1 calc R . .
C64 C 0.46200(19) 0.48260(10) -0.5089(13) 0.054(3) Uani 1 1 d . . .
H64 H 0.4559 0.4910 -0.5564 0.065 Uiso 1 1 calc R B .
C65 C 0.44148(18) 0.47304(8) -0.4605(11) 0.044(2) Uani 1 1 d . B .
H65 H 0.4214 0.4750 -0.4758 0.053 Uiso 1 1 calc R . .
C66 C 0.44924(17) 0.46069(9) -0.3907(10) 0.038(2) Uani 1 1 d . . .
C67 C 0.43984(17) 0.45781(9) 0.0369(11) 0.043(2) Uani 1 1 d U . .
H67A H 0.4325 0.4613 0.1394 0.052 Uiso 1 1 calc R C 3
H67B H 0.4344 0.4647 -0.0449 0.052 Uiso 1 1 calc R C 3
C68A C 0.4725(4) 0.45713(19) 0.046(3) 0.027(4) Uani 0.48(2) 1 d PU D 3
H68A H 0.4802 0.4541 -0.0582 0.032 Uiso 0.48(2) 1 calc PR D 3
H68B H 0.4802 0.4665 0.0675 0.032 Uiso 0.48(2) 1 calc PR D 3
C69A C 0.5119(3) 0.4483(3) 0.190(4) 0.063(7) Uani 0.48(2) 1 d PDU D 3
H69A H 0.5244 0.4560 0.1754 0.075 Uiso 0.48(2) 1 calc PR D 3
C70A C 0.5187(4) 0.4351(3) 0.236(4) 0.073(7) Uani 0.48(2) 1 d PDU D 3
H70A H 0.5379 0.4315 0.2395 0.087 Uiso 0.48(2) 1 calc PR D 3
C68B C 0.4631(5) 0.4583(2) 0.140(4) 0.071(7) Uani 0.52(2) 1 d PU D 4
H68C H 0.4549 0.4608 0.2435 0.086 Uiso 0.52(2) 1 calc PR D 4
H68D H 0.4751 0.4662 0.1052 0.086 Uiso 0.52(2) 1 calc PR D 4
C69B C 0.5073(4) 0.4499(3) 0.258(3) 0.058(6) Uani 0.52(2) 1 d PDU D 4
H69B H 0.5176 0.4584 0.2644 0.070 Uiso 0.52(2) 1 calc PR D 4
C70B C 0.5139(4) 0.4380(2) 0.336(3) 0.055(6) Uani 0.52(2) 1 d PDU D 4
H70B H 0.5288 0.4366 0.4118 0.065 Uiso 0.52(2) 1 calc PR D 4
C71 C 0.49312(19) 0.42768(11) 0.2772(12) 0.055(3) Uani 1 1 d D . .
C72 C 0.48958(18) 0.41352(10) 0.3370(11) 0.048(2) Uani 1 1 d . D .
C73 C 0.5147(2) 0.40704(12) 0.4029(14) 0.068(3) Uani 1 1 d . . .
H73 H 0.5326 0.4119 0.4036 0.081 Uiso 1 1 calc R D .
C74 C 0.5137(2) 0.39382(11) 0.4658(14) 0.064(3) Uani 1 1 d . D .
H74 H 0.5309 0.3894 0.5016 0.077 Uiso 1 1 calc R . .
C75 C 0.4872(2) 0.38735(10) 0.4750(13) 0.063(3) Uani 1 1 d . . .
H75 H 0.4855 0.3787 0.5278 0.076 Uiso 1 1 calc R D .
C76 C 0.46238(19) 0.39346(9) 0.4065(12) 0.051(2) Uani 1 1 d . D .
H76 H 0.4448 0.3883 0.4029 0.061 Uiso 1 1 calc R . .
C77 C 0.46277(18) 0.40663(10) 0.3447(11) 0.043(2) Uani 1 1 d . . .
C78 C 0.36837(14) 0.43307(8) -0.3207(9) 0.0330(19) Uani 1 1 d . . .
H78A H 0.3739 0.4259 -0.3990 0.040 Uiso 1 1 calc R . .
H78B H 0.3722 0.4422 -0.3682 0.040 Uiso 1 1 calc R . .
C79 C 0.33575(15) 0.43177(9) -0.2838(10) 0.037(2) Uani 1 1 d . . .
H79A H 0.3248 0.4320 -0.3846 0.044 Uiso 1 1 calc R . .
H79B H 0.3322 0.4227 -0.2337 0.044 Uiso 1 1 calc R . .
C80 C 0.29761(17) 0.44843(9) -0.1843(11) 0.040(2) Uani 1 1 d . . .
H80 H 0.2844 0.4478 -0.2705 0.048 Uiso 1 1 calc R . .
C81 C 0.29261(16) 0.45513(9) -0.0490(12) 0.043(2) Uani 1 1 d . . .
H81 H 0.2754 0.4599 -0.0204 0.051 Uiso 1 1 calc R . .
C82 C 0.31830(16) 0.45367(8) 0.0442(10) 0.0326(19) Uani 1 1 d . . .
C83 C 0.32405(15) 0.45840(8) 0.2016(10) 0.0322(19) Uani 1 1 d . . .
C84 C 0.29995(17) 0.46254(9) 0.2970(11) 0.042(2) Uani 1 1 d . . .
H84 H 0.2809 0.4620 0.2541 0.051 Uiso 1 1 calc R . .
C85 C 0.30357(16) 0.46719(9) 0.4478(10) 0.039(2) Uani 1 1 d . . .
H85 H 0.2870 0.4700 0.5068 0.047 Uiso 1 1 calc R . .
C86 C 0.33023(17) 0.46793(9) 0.5155(11) 0.044(2) Uani 1 1 d . . .
H86 H 0.3325 0.4712 0.6205 0.052 Uiso 1 1 calc R . .
C87 C 0.35432(17) 0.46368(8) 0.4268(10) 0.0372(19) Uani 1 1 d . . .
H87 H 0.3730 0.4638 0.4751 0.045 Uiso 1 1 calc R . .
C88 C 0.35201(16) 0.45930(8) 0.2704(10) 0.0339(19) Uani 1 1 d . . .
Cl1 Cl 0.50158(9) 0.37605(4) -0.0933(5) 0.1125(13) Uani 1 1 d . . .
Cl2 Cl 0.49501(8) 0.36150(3) 0.2005(4) 0.0966(11) Uani 1 1 d . . .
Cl3 Cl 0.43758(7) 0.35954(3) 0.6419(5) 0.0981(11) Uani 1 1 d . . .
Cl4 Cl 0.42002(9) 0.36576(4) 0.9656(6) 0.1199(14) Uani 1 1 d . . .
C89 C 0.4915(4) 0.37751(12) 0.1068(14) 0.110(5) Uani 1 1 d . . .
H89A H 0.5041 0.3844 0.1599 0.132 Uiso 1 1 calc R . .
H89B H 0.4711 0.3807 0.1144 0.132 Uiso 1 1 calc R . .
C90 C 0.4174(3) 0.37016(14) 0.7659(17) 0.109(5) Uani 1 1 d . . .
H90A H 0.3967 0.3697 0.7337 0.131 Uiso 1 1 calc R . .
H90B H 0.4241 0.3798 0.7521 0.131 Uiso 1 1 calc R . .

loop_
_atom_site_aniso_label
_atom_site_aniso_U_11
_atom_site_aniso_U_22
_atom_site_aniso_U_33
_atom_site_aniso_U_23
_atom_site_aniso_U_13
_atom_site_aniso_U_12
Ni2 0.0305(5) 0.0344(5) 0.0240(6) 0.0005(5) -0.0006(4) 0.0022(4)
Ni3 0.0329(5) 0.0347(6) 0.0251(6) -0.0009(5) -0.0012(5) -0.0029(4)
Ni4 0.0306(5) 0.0340(6) 0.0241(6) 0.0000(5) -0.0015(4) 0.0004(4)
Ni1 0.0300(5) 0.0335(6) 0.0248(6) 0.0015(5) -0.0013(5) -0.0002(4)
O2 0.028(3) 0.036(3) 0.026(3) 0.000(3) 0.002(2) -0.004(2)
O22 0.036(3) 0.032(3) 0.020(3) -0.004(2) 0.000(2) 0.001(2)
O12 0.038(3) 0.036(3) 0.023(3) 0.004(3) -0.006(2) 0.004(3)
O32 0.027(3) 0.041(3) 0.030(3) 0.000(3) 0.003(2) 0.000(2)
O11 0.036(3) 0.036(3) 0.032(3) -0.002(3) 0.003(3) 0.006(2)
O1 0.039(3) 0.033(3) 0.028(3) -0.002(3) 0.001(3) 0.003(2)
O21 0.034(3) 0.032(3) 0.032(3) 0.003(3) 0.005(3) -0.008(2)
O31 0.039(3) 0.028(3) 0.022(3) 0.000(2) 0.001(2) 0.000(2)
O3 0.035(3) 0.035(3) 0.032(3) 0.002(3) 0.003(2) -0.001(2)
O23 0.034(3) 0.053(4) 0.033(3) 0.001(3) -0.001(3) -0.009(3)
O13 0.026(3) 0.045(3) 0.032(3) -0.006(3) 0.007(2) 0.001(2)
O33 0.039(3) 0.046(4) 0.037(3) -0.002(3) 0.009(3) -0.005(3)
N1 0.045(4) 0.040(4) 0.031(4) 0.004(4) -0.010(3) 0.002(3)
N2 0.028(3) 0.050(4) 0.023(4) 0.001(3) 0.000(3) -0.002(3)
N22 0.046(4) 0.031(4) 0.034(4) -0.003(3) -0.003(3) -0.007(3)
N21 0.033(4) 0.048(4) 0.028(4) 0.000(4) -0.001(3) -0.010(3)
N12 0.036(4) 0.047(5) 0.033(4) 0.007(4) -0.005(3) 0.006(3)
N11 0.031(4) 0.047(4) 0.025(4) 0.005(3) 0.002(3) 0.000(3)
N32 0.030(4) 0.049(4) 0.032(4) 0.001(4) -0.004(3) 0.005(3)
N31 0.027(3) 0.041(4) 0.026(4) 0.007(3) 0.000(3) -0.001(3)
C1 0.043(5) 0.039(5) 0.031(5) 0.001(4) -0.002(4) 0.000(4)
C2 0.030(4) 0.055(6) 0.041(6) 0.010(5) 0.000(4) -0.012(4)
C3 0.051(5) 0.035(5) 0.059(7) 0.009(5) 0.008(5) -0.002(4)
C4 0.057(6) 0.043(5) 0.069(7) 0.006(5) -0.007(5) 0.003(5)
C5 0.042(5) 0.041(5) 0.032(5) 0.003(4) 0.002(4) 0.003(4)
C6 0.035(5) 0.036(5) 0.037(5) 0.014(4) -0.004(4) 0.014(4)
C7 0.051(6) 0.062(7) 0.072(8) 0.009(6) 0.005(5) 0.004(5)
C8 0.039(6) 0.080(8) 0.091(9) 0.020(8) -0.006(6) 0.012(5)
C9 0.043(5) 0.076(8) 0.059(7) 0.004(6) -0.006(5) 0.004(5)
C10 0.018(4) 0.066(6) 0.041(5) 0.003(5) -0.010(4) -0.004(4)
C11 0.029(4) 0.062(6) 0.023(5) 0.013(4) 0.006(3) 0.007(4)
C12 0.041(5) 0.045(5) 0.026(5) 0.000(4) 0.008(4) -0.002(4)
C13 0.044(5) 0.038(5) 0.030(5) -0.012(4) -0.001(4) 0.001(4)
C14 0.058(6) 0.029(4) 0.040(6) -0.011(4) -0.002(4) -0.001(4)
C15 0.049(5) 0.033(5) 0.050(6) 0.006(5) -0.001(5) -0.010(4)
C16 0.034(4) 0.039(5) 0.041(5) 0.002(5) -0.007(4) -0.005(4)
C17 0.029(4) 0.038(5) 0.039(5) 0.015(4) -0.007(4) -0.006(3)
C18 0.060(5) 0.039(5) 0.032(5) 0.004(4) -0.002(4) -0.012(4)
C19 0.074(7) 0.051(6) 0.050(7) 0.011(5) 0.001(5) -0.023(5)
C20 0.086(8) 0.074(8) 0.034(6) 0.007(6) 0.009(6) -0.018(6)
C21 0.059(6) 0.057(6) 0.024(5) 0.005(5) 0.004(4) -0.021(5)
C22 0.033(4) 0.034(5) 0.049(6) 0.006(4) -0.006(4) -0.010(3)
C23 0.036(4) 0.041(5) 0.030(5) -0.002(4) 0.008(4) 0.001(4)
C24 0.039(5) 0.046(5) 0.024(5) 0.003(4) 0.003(4) -0.009(4)
C25 0.049(5) 0.050(6) 0.043(6) 0.013(5) -0.010(5) 0.001(4)
C26 0.040(5) 0.056(6) 0.048(6) 0.001(5) -0.010(5) 0.014(4)
C27 0.027(4) 0.043(5) 0.033(5) -0.019(4) -0.006(4) 0.006(4)
C28 0.028(4) 0.036(4) 0.036(5) -0.003(4) 0.002(4) 0.003(3)
C29 0.031(4) 0.048(5) 0.053(6) -0.016(5) -0.007(4) 0.002(4)
C30 0.039(5) 0.048(6) 0.055(7) -0.015(5) 0.016(5) 0.003(4)
C31 0.036(5) 0.055(6) 0.030(5) -0.002(5) 0.007(4) 0.000(4)
C32 0.037(5) 0.053(6) 0.029(5) -0.007(5) 0.003(4) -0.005(4)
C33 0.028(4) 0.046(5) 0.037(5) -0.004(5) -0.002(4) 0.002(4)
C34 0.038(5) 0.047(5) 0.042(6) -0.005(5) -0.005(4) 0.007(4)
C35 0.041(5) 0.058(6) 0.032(5) -0.001(5) -0.008(4) 0.004(4)
C36 0.049(5) 0.049(5) 0.048(6) -0.002(5) 0.000(5) 0.014(4)
C37 0.050(5) 0.033(5) 0.053(6) -0.006(4) -0.016(5) 0.004(4)
C38 0.044(5) 0.039(5) 0.029(5) 0.001(4) 0.001(4) -0.001(4)
C39 0.038(5) 0.040(5) 0.031(5) 0.000(4) 0.013(4) -0.004(4)
C40 0.047(5) 0.026(4) 0.056(6) -0.003(4) 0.009(4) -0.001(4)
C41 0.049(5) 0.039(5) 0.047(6) 0.001(5) 0.002(5) -0.016(4)
C42 0.045(5) 0.033(5) 0.046(6) -0.010(5) 0.002(4) -0.012(4)
C43 0.039(5) 0.033(5) 0.032(5) -0.003(4) -0.003(4) 0.000(4)
C44 0.039(5) 0.032(5) 0.032(5) 0.001(4) 0.006(4) -0.001(4)
Ni6 0.0291(5) 0.0329(6) 0.0291(6) -0.0006(5) -0.0027(5) 0.0022(4)
Ni7 0.0316(5) 0.0355(6) 0.0266(6) 0.0002(5) -0.0001(4) 0.0012(4)
Ni8 0.0299(5) 0.0370(6) 0.0263(6) 0.0002(5) -0.0011(4) 0.0009(5)
Ni5 0.0314(6) 0.0391(6) 0.0269(6) 0.0000(5) -0.0037(5) 0.0035(4)
O62 0.026(3) 0.032(3) 0.032(3) 0.002(3) -0.001(2) 0.002(2)
O72 0.026(3) 0.049(3) 0.036(4) -0.002(3) 0.002(2) 0.009(2)
O42 0.028(3) 0.029(3) 0.035(3) -0.001(3) -0.003(3) 0.002(2)
O52 0.031(3) 0.038(3) 0.025(3) 0.003(3) -0.002(2) 0.003(2)
O61 0.041(3) 0.029(3) 0.035(3) -0.009(3) -0.006(3) 0.005(2)
O41 0.033(3) 0.046(3) 0.031(3) 0.003(3) 0.003(2) 0.013(3)
O71 0.037(3) 0.035(3) 0.036(3) -0.002(3) 0.001(3) -0.001(2)
O51 0.035(3) 0.043(3) 0.027(3) -0.004(3) -0.005(2) 0.002(3)
O63 0.046(3) 0.041(3) 0.029(3) 0.002(3) 0.001(3) 0.004(3)
O43 0.048(3) 0.038(3) 0.028(3) -0.003(3) 0.001(3) 0.006(3)
O73 0.038(3) 0.043(3) 0.032(3) -0.006(3) 0.006(3) 0.003(3)
O53 0.050(3) 0.032(3) 0.034(4) 0.001(3) -0.003(3) -0.002(3)
N62 0.037(4) 0.038(4) 0.028(4) -0.004(3) 0.003(3) -0.001(3)
N61 0.040(4) 0.030(4) 0.031(4) -0.004(3) 0.011(3) -0.002(3)
N72 0.040(4) 0.047(4) 0.039(5) 0.004(4) 0.006(3) 0.007(3)
N71 0.042(4) 0.032(4) 0.041(5) -0.003(4) 0.001(3) -0.006(3)
N42 0.032(3) 0.048(4) 0.038(4) 0.005(4) -0.001(3) 0.003(3)
N41 0.040(4) 0.038(4) 0.036(4) 0.003(4) -0.006(3) 0.012(3)
N52 0.031(4) 0.044(4) 0.030(4) -0.005(3) -0.005(3) 0.004(3)
N51 0.034(4) 0.038(4) 0.030(4) -0.004(3) -0.007(3) 0.001(3)
C45 0.028(4) 0.048(5) 0.029(5) 0.003(4) 0.006(4) 0.004(4)
C46 0.039(5) 0.046(5) 0.029(5) -0.003(4) 0.015(4) 0.007(4)
C47 0.037(5) 0.053(6) 0.034(5) 0.003(5) 0.002(4) -0.010(4)
C48 0.038(5) 0.033(4) 0.043(5) 0.010(4) 0.003(4) -0.002(4)
C49 0.025(4) 0.033(4) 0.044(6) 0.002(4) -0.004(4) -0.001(3)
C50 0.041(5) 0.037(5) 0.040(6) 0.007(4) -0.001(4) 0.008(4)
C51 0.045(5) 0.029(4) 0.043(6) 0.005(4) -0.008(4) 0.000(4)
C52 0.055(6) 0.042(5) 0.035(5) -0.002(4) -0.007(5) -0.010(4)
C53 0.057(6) 0.039(5) 0.031(5) -0.004(4) -0.004(4) 0.005(4)
C54 0.044(5) 0.041(5) 0.024(5) -0.002(4) -0.004(4) 0.003(4)
C55 0.040(5) 0.032(4) 0.026(5) 0.000(4) 0.004(4) 0.006(4)
C56 0.040(5) 0.048(5) 0.051(6) -0.005(5) -0.009(4) -0.007(4)
C57A 0.047(9) 0.057(9) 0.024(9) -0.011(8) -0.013(6) 0.003(7)
C58A 0.023(7) 0.067(10) 0.056(16) 0.000(11) 0.002(8) 0.010(7)
C59A 0.034(10) 0.069(12) 0.080(17) 0.002(12) 0.027(10) 0.000(9)
C57B 0.035(8) 0.028(9) 0.057(14) 0.005(9) 0.010(9) 0.013(7)
C58B 0.036(8) 0.070(11) 0.044(16) 0.012(13) 0.003(10) -0.002(9)
C59B 0.021(9) 0.071(11) 0.045(14) 0.010(13) 0.001(10) 0.001(7)
C60 0.047(6) 0.050(6) 0.087(9) 0.016(6) 0.010(5) 0.003(5)
C61 0.044(5) 0.045(6) 0.067(7) 0.005(5) 0.004(5) 0.006(4)
C62 0.032(5) 0.070(8) 0.124(11) 0.029(7) 0.014(6) -0.004(5)
C63 0.057(6) 0.043(6) 0.106(10) 0.013(7) 0.012(6) -0.011(5)
C64 0.057(6) 0.041(5) 0.065(7) 0.006(5) -0.001(5) -0.005(4)
C65 0.040(5) 0.036(5) 0.056(6) 0.013(5) -0.007(4) -0.003(4)
C66 0.040(5) 0.046(5) 0.029(5) -0.006(4) -0.002(4) 0.000(4)
C67 0.037(4) 0.043(5) 0.051(6) -0.007(5) -0.001(4) 0.003(4)
C68A 0.022(7) 0.029(8) 0.030(10) -0.004(7) 0.016(7) -0.003(6)
C69A 0.022(7) 0.087(12) 0.081(17) 0.036(14) 0.019(9) 0.006(9)
C70A 0.022(9) 0.089(13) 0.107(19) 0.044(16) 0.004(12) 0.000(9)
C68B 0.060(13) 0.048(11) 0.107(18) -0.008(13) -0.012(13) 0.003(10)
C69B 0.028(9) 0.090(12) 0.056(14) 0.015(11) 0.002(8) -0.010(9)
C70B 0.029(9) 0.089(13) 0.046(13) 0.014(11) -0.014(8) -0.013(9)
C71 0.047(6) 0.067(7) 0.050(7) 0.019(6) 0.010(5) 0.005(5)
C72 0.034(5) 0.054(6) 0.056(7) 0.016(5) -0.008(4) -0.006(4)
C73 0.048(6) 0.078(8) 0.078(8) 0.006(7) -0.032(6) 0.005(5)
C74 0.052(6) 0.054(6) 0.085(9) 0.013(6) -0.014(6) 0.018(5)
C75 0.064(6) 0.053(6) 0.074(8) 0.023(6) -0.012(6) 0.026(5)
C76 0.053(6) 0.038(5) 0.061(7) 0.008(5) 0.005(5) 0.008(4)
C77 0.037(5) 0.056(6) 0.036(5) -0.002(5) 0.002(4) 0.012(4)
C78 0.030(4) 0.040(5) 0.028(5) -0.001(4) -0.010(4) 0.010(3)
C79 0.035(4) 0.049(5) 0.027(5) -0.008(4) -0.011(4) 0.000(4)
C80 0.032(5) 0.042(5) 0.047(6) -0.002(5) -0.002(4) -0.002(4)
C81 0.030(5) 0.044(5) 0.055(6) 0.011(5) -0.005(4) 0.005(4)
C82 0.026(4) 0.032(4) 0.039(5) -0.002(4) -0.002(4) -0.003(3)
C83 0.027(4) 0.032(4) 0.038(5) 0.000(4) 0.004(4) 0.000(3)
C84 0.032(5) 0.049(6) 0.046(6) -0.001(5) 0.000(4) 0.003(4)
C85 0.026(4) 0.053(5) 0.037(5) 0.002(5) 0.008(4) 0.005(4)
C86 0.038(5) 0.060(6) 0.032(5) 0.001(5) 0.001(4) 0.006(4)
C87 0.037(5) 0.048(5) 0.027(4) -0.004(4) -0.001(4) 0.005(4)
C88 0.029(4) 0.039(5) 0.033(5) 0.009(4) -0.002(4) 0.007(3)
Cl1 0.149(3) 0.082(2) 0.107(3) -0.002(2) 0.049(3) 0.029(2)
Cl2 0.155(3) 0.0560(18) 0.078(2) -0.0045(17) -0.038(2) 0.0122(18)
Cl3 0.088(2) 0.077(2) 0.130(3) 0.009(2) -0.026(2) -0.0029(17)
Cl4 0.149(3) 0.062(2) 0.148(4) -0.014(3) -0.006(3) 0.020(2)
C89 0.226(17) 0.057(8) 0.047(8) 0.009(7) 0.024(9) 0.022(9)
C90 0.156(13) 0.077(9) 0.094(11) -0.018(9) -0.071(10) 0.014(9)

loop_
_atom_type_symbol
_atom_type_description
_atom_type_scat_dispersion_real
_atom_type_scat_dispersion_imag
_atom_type_scat_source
C C 0.0033 0.0016 'International Tables Vol C Tables 4.2.6.8 and 6.1.1.4'
H H 0.0000 0.0000 'International Tables Vol C Tables 4.2.6.8 and 6.1.1.4'
N N 0.0061 0.0033 'International Tables Vol C Tables 4.2.6.8 and 6.1.1.4'
O O 0.0106 0.0060 'International Tables Vol C Tables 4.2.6.8 and 6.1.1.4'
Ni Ni 0.3393 1.1124 'International Tables Vol C Tables 4.2.6.8 and 6.1.1.4'
Cl Cl 0.1484 0.1585 'International Tables Vol C Tables 4.2.6.8 and 6.1.1.4'

loop_
_geom_angle_atom_site_label_1
_geom_angle_atom_site_label_2
_geom_angle_atom_site_label_3
_geom_angle
O11 Ni2 O12 172.1(2)
O11 Ni2 N11 89.8(2)
O12 Ni2 N11 92.6(2)
O11 Ni2 O2 94.4(2)
O12 Ni2 O2 84.3(2)
N11 Ni2 O2 170.7(2)
O11 Ni2 O22 92.9(2)
O12 Ni2 O22 79.28(19)
N11 Ni2 O22 105.7(2)
O2 Ni2 O22 82.4(2)
O11 Ni2 O13 97.5(2)
O12 Ni2 O13 90.2(2)
N11 Ni2 O13 85.9(2)
O2 Ni2 O13 85.3(2)
O22 Ni2 O13 164.5(2)
O21 Ni3 O22 174.0(2)
O21 Ni3 N21 89.7(2)
O22 Ni3 N21 92.5(2)
O21 Ni3 O32 94.0(2)
O22 Ni3 O32 84.6(2)
N21 Ni3 O32 171.6(2)
O21 Ni3 O12 93.7(2)
O22 Ni3 O12 80.3(2)
N21 Ni3 O12 104.8(2)
O32 Ni3 O12 82.5(2)
O21 Ni3 O23 97.7(2)
O22 Ni3 O23 88.0(2)
N21 Ni3 O23 88.4(2)
O32 Ni3 O23 83.7(2)
O12 Ni3 O23 162.6(2)
N31 Ni4 O31 89.3(2)
N31 Ni4 O32 92.9(2)
O31 Ni4 O32 173.8(2)
N31 Ni4 O12 173.8(2)
O31 Ni4 O12 94.7(2)
O32 Ni4 O12 83.6(2)
N31 Ni4 O2 102.6(2)
O31 Ni4 O2 92.8(2)
O32 Ni4 O2 81.1(2)
O12 Ni4 O2 82.0(2)
N31 Ni4 O33 90.0(2)
O31 Ni4 O33 96.8(2)
O32 Ni4 O33 88.9(2)
O12 Ni4 O33 84.8(2)
O2 Ni4 O33 164.3(2)
N2 Ni1 O1 87.2(2)
N2 Ni1 O2 92.4(2)
O1 Ni1 O2 171.5(2)
N2 Ni1 O22 172.4(2)
O1 Ni1 O22 98.5(2)
O2 Ni1 O22 82.7(2)
N2 Ni1 O3 91.1(2)
O1 Ni1 O3 97.5(2)
O2 Ni1 O3 91.0(2)
O22 Ni1 O3 83.2(2)
N2 Ni1 O32 104.2(2)
O1 Ni1 O32 92.7(2)
O2 Ni1 O32 79.2(2)
O22 Ni1 O32 80.60(19)
O3 Ni1 O32 162.0(2)
C1 O2 Ni2 121.8(4)
C1 O2 Ni1 121.1(5)
Ni2 O2 Ni1 97.7(2)
C1 O2 Ni4 115.7(5)
Ni2 O2 Ni4 95.1(2)
Ni1 O2 Ni4 100.33(19)
C12 O22 Ni3 117.7(4)
C12 O22 Ni1 117.2(5)
Ni3 O22 Ni1 98.6(2)
C12 O22 Ni2 123.3(5)
Ni3 O22 Ni2 100.0(2)
Ni1 O22 Ni2 95.1(2)
C23 O12 Ni2 118.0(4)
C23 O12 Ni4 117.8(5)
Ni2 O12 Ni4 96.8(2)
C23 O12 Ni3 123.1(5)
Ni2 O12 Ni3 100.3(2)
Ni4 O12 Ni3 95.5(2)
C34 O32 Ni4 115.7(5)
C34 O32 Ni3 117.6(4)
Ni4 O32 Ni3 97.0(2)
C34 O32 Ni1 127.1(5)
Ni4 O32 Ni1 99.1(2)
Ni3 O32 Ni1 94.4(2)
C33 O11 Ni2 128.8(5)
C11 O1 Ni1 127.0(5)
C22 O21 Ni3 127.1(5)
C44 O31 Ni4 127.7(5)
C3 N1 N2 112.0(7)
C3 N1 C2 127.8(7)
N2 N1 C2 119.2(7)
C5 N2 N1 104.6(7)
C5 N2 Ni1 132.3(5)
N1 N2 Ni1 122.2(5)
N21 N22 C14 110.7(7)
N21 N22 C13 121.1(6)
C14 N22 C13 126.7(7)
C16 N21 N22 106.4(7)
C16 N21 Ni3 125.8(6)
N22 N21 Ni3 122.0(5)
C25 N12 N11 111.9(7)
C25 N12 C24 126.3(7)
N11 N12 C24 121.3(6)
C27 N11 N12 105.6(6)
C27 N11 Ni2 123.0(6)
N12 N11 Ni2 121.0(5)
N31 N32 C36 110.4(6)
N31 N32 C35 124.2(7)
C36 N32 C35 124.3(7)
C38 N31 N32 106.4(6)
C38 N31 Ni4 127.2(5)
N32 N31 Ni4 121.5(5)
O2 C1 C2 117.3(7)
N1 C2 C1 112.8(6)
N1 C3 C4 108.2(8)
C3 C4 C5 104.3(8)
N2 C5 C4 110.9(8)
N2 C5 C6 120.3(7)
C4 C5 C6 128.7(8)
C7 C6 C11 119.5(8)
C7 C6 C5 117.7(8)
C11 C6 C5 122.7(7)
C6 C7 C8 121.9(10)
C9 C8 C7 117.8(9)
C8 C9 C10 122.3(9)
C9 C10 C11 120.3(9)
O1 C11 C6 125.8(7)
O1 C11 C10 116.4(8)
C6 C11 C10 117.7(8)
O22 C12 C13 114.1(7)
N22 C13 C12 113.4(6)
C15 C14 N22 105.6(8)
C14 C15 C16 108.8(8)
N21 C16 C15 108.5(8)
N21 C16 C17 121.9(7)
C15 C16 C17 129.6(8)
C22 C17 C18 120.7(8)
C22 C17 C16 122.6(7)
C18 C17 C16 116.7(8)
C19 C18 C17 120.9(9)
C18 C19 C20 119.5(9)
C21 C20 C19 120.9(10)
C20 C21 C22 120.8(9)
O21 C22 C17 125.3(8)
O21 C22 C21 117.6(8)
C17 C22 C21 117.0(8)
O12 C23 C24 114.7(7)
N12 C24 C23 112.7(6)
N12 C25 C26 108.3(8)
C25 C26 C27 105.2(8)
N11 C27 C26 109.0(8)
N11 C27 C28 122.8(7)
C26 C27 C28 128.3(7)
C29 C28 C33 119.0(8)
C29 C28 C27 118.5(8)
C33 C28 C27 122.5(7)
C28 C29 C30 123.9(9)
C31 C30 C29 117.7(8)
C30 C31 C32 121.4(8)
C31 C32 C33 120.9(8)
O11 C33 C28 125.0(8)
O11 C33 C32 118.0(7)
C28 C33 C32 117.0(8)
O32 C34 C35 114.7(7)
N32 C35 C34 115.9(7)
C37 C36 N32 107.5(7)
C36 C37 C38 105.5(8)
N31 C38 C37 110.2(7)
N31 C38 C39 124.4(7)
C37 C38 C39 125.4(8)
C40 C39 C44 119.8(8)
C40 C39 C38 118.8(8)
C44 C39 C38 121.4(7)
C39 C40 C41 122.0(8)
C42 C41 C40 118.4(8)
C43 C42 C41 120.5(8)
C42 C43 C44 121.9(8)
O31 C44 C39 124.8(7)
O31 C44 C43 117.8(7)
C39 C44 C43 117.3(7)
O51 Ni6 O52 172.9(2)
O51 Ni6 N51 90.4(2)
O52 Ni6 N51 92.3(2)
O51 Ni6 O42 93.9(2)
O52 Ni6 O42 84.3(2)
N51 Ni6 O42 171.7(3)
O51 Ni6 O62 93.6(2)
O52 Ni6 O62 79.4(2)
N51 Ni6 O62 104.0(2)
O42 Ni6 O62 82.8(2)
O51 Ni6 O53 96.7(2)
O52 Ni6 O53 89.9(2)
N51 Ni6 O53 89.1(2)
O42 Ni6 O53 83.4(2)
O62 Ni6 O53 163.3(2)
O61 Ni7 O62 175.7(2)
O61 Ni7 N61 90.6(2)
O62 Ni7 N61 92.0(2)
O61 Ni7 O72 93.5(2)
O62 Ni7 O72 84.3(2)
N61 Ni7 O72 172.3(3)
O61 Ni7 O52 96.2(2)
O62 Ni7 O52 79.9(2)
N61 Ni7 O52 104.2(2)
O72 Ni7 O52 81.9(2)
O61 Ni7 O63 95.7(2)
O62 Ni7 O63 87.9(2)
N61 Ni7 O63 87.0(2)
O72 Ni7 O63 86.1(2)
O52 Ni7 O63 163.6(2)
N71 Ni8 O71 87.3(2)
N71 Ni8 O72 93.0(2)
O71 Ni8 O72 174.2(2)
N71 Ni8 O52 173.7(2)
O71 Ni8 O52 97.4(2)
O72 Ni8 O52 82.80(19)
N71 Ni8 O73 91.1(3)
O71 Ni8 O73 97.2(2)
O72 Ni8 O73 88.6(2)
O52 Ni8 O73 84.2(2)
N71 Ni8 O42 103.2(2)
O71 Ni8 O42 93.8(2)
O72 Ni8 O42 80.5(2)
O52 Ni8 O42 80.75(19)
O73 Ni8 O42 162.4(2)
N41 Ni5 O41 88.6(2)
N41 Ni5 O42 92.5(2)
O41 Ni5 O42 172.5(2)
N41 Ni5 O62 173.6(2)
O41 Ni5 O62 95.6(2)
O42 Ni5 O62 84.00(19)
N41 Ni5 O43 90.6(3)
O41 Ni5 O43 97.0(2)
O42 Ni5 O43 90.3(2)
O62 Ni5 O43 84.1(2)
N41 Ni5 O72 103.2(2)
O41 Ni5 O72 92.1(2)
O42 Ni5 O72 80.5(2)
O62 Ni5 O72 81.5(2)
O43 Ni5 O72 163.7(2)
C45 O62 Ni7 119.2(4)
C45 O62 Ni5 116.9(4)
Ni7 O62 Ni5 98.3(2)
C45 O62 Ni6 123.0(4)
Ni7 O62 Ni6 99.6(2)
Ni5 O62 Ni6 94.6(2)
C56 O72 Ni8 118.9(5)
C56 O72 Ni7 120.1(5)
Ni8 O72 Ni7 97.1(2)
C56 O72 Ni5 121.6(5)
Ni8 O72 Ni5 99.4(2)
Ni7 O72 Ni5 94.3(2)
C67 O42 Ni5 117.0(5)
C67 O42 Ni6 119.6(4)
Ni5 O42 Ni6 96.9(2)
C67 O42 Ni8 123.7(5)
Ni5 O42 Ni8 99.4(2)
Ni6 O42 Ni8 94.8(2)
C78 O52 Ni6 118.5(4)
C78 O52 Ni8 115.4(4)
Ni6 O52 Ni8 98.4(2)
C78 O52 Ni7 122.7(5)
Ni6 O52 Ni7 100.9(2)
Ni8 O52 Ni7 96.4(2)
C55 O61 Ni7 126.5(5)
C77 O41 Ni5 128.8(5)
C66 O71 Ni8 130.0(5)
C88 O51 Ni6 128.1(5)
C47 N62 N61 112.0(7)
C47 N62 C46 127.5(7)
N61 N62 C46 119.6(6)
N62 N61 C49 106.2(6)
N62 N61 Ni7 123.0(5)
C49 N61 Ni7 123.9(5)
N71 N72 C58A 109.1(12)
N71 N72 C58B 111.7(14)
C58A N72 C58B 24.1(15)
N71 N72 C57B 126.4(9)
C58A N72 C57B 124.3(14)
C58B N72 C57B 115.1(16)
N71 N72 C57A 117.0(9)
C58A N72 C57A 120.9(14)
C58B N72 C57A 129.8(15)
C57B N72 C57A 37.6(10)
C60 N71 N72 107.7(7)
C60 N71 Ni8 130.7(6)
N72 N71 Ni8 121.6(5)
C69A N42 C69B 27.3(14)
C69A N42 N41 112.2(12)
C69B N42 N41 110.3(12)
C69A N42 C68B 128.1(15)
C69B N42 C68B 119.8(16)
N41 N42 C68B 119.4(12)
C69A N42 C68A 111.8(14)
C69B N42 C68A 122.8(13)
N41 N42 C68A 126.5(9)
C68B N42 C68A 36.3(12)
C71 N41 N42 107.8(7)
C71 N41 Ni5 129.4(6)
N42 N41 Ni5 121.9(5)
C80 N52 N51 109.8(7)
C80 N52 C79 127.3(7)
N51 N52 C79 120.8(6)
C82 N51 N52 106.2(6)
C82 N51 Ni6 125.5(5)
N52 N51 Ni6 123.5(5)
O62 C45 C46 111.8(6)
N62 C46 C45 117.6(6)
N62 C47 C48 107.2(7)
C47 C48 C49 106.8(7)
N61 C49 C48 107.8(8)
N61 C49 C50 123.1(7)
C48 C49 C50 128.8(8)
C51 C50 C55 119.5(8)
C51 C50 C49 118.9(7)
C55 C50 C49 121.5(7)
C52 C51 C50 121.8(8)
C51 C52 C53 119.0(8)
C54 C53 C52 121.7(8)
C53 C54 C55 120.6(8)
O61 C55 C50 125.1(7)
O61 C55 C54 117.6(7)
C50 C55 C54 117.2(7)
O72 C56 C57B 115.8(9)
O72 C56 C57A 120.4(10)
C57B C56 C57A 38.3(10)
C56 C57A N72 115.9(14)
N72 C58A C59A 109.8(17)
C58A C59A C60 102.6(16)
N72 C57B C56 122.9(16)
N72 C58B C59B 106(2)
C58B C59B C60 105.2(18)
N71 C60 C61 122.7(8)
N71 C60 C59A 108.2(12)
C61 C60 C59A 125.5(13)
N71 C60 C59B 105.8(12)
C61 C60 C59B 129.8(13)
C59A C60 C59B 32.5(10)
C62 C61 C60 118.3(8)
C62 C61 C66 116.0(9)
C60 C61 C66 125.7(8)
C63 C62 C61 123.2(9)
C64 C63 C62 119.2(9)
C63 C64 C65 120.2(9)
C66 C65 C64 122.0(8)
O71 C66 C65 119.5(7)
O71 C66 C61 121.0(8)
C65 C66 C61 119.5(8)
C68B C67 O42 121.4(12)
C68B C67 C68A 36.5(13)
O42 C67 C68A 116.1(9)
N42 C68A C67 112.8(12)
N42 C69A C70A 101.7(18)
C69A C70A C71 110.6(17)
C67 C68B N42 126.4(19)
N42 C69B C70B 107.2(17)
C69B C70B C71 105.4(15)
N41 C71 C70A 102.1(13)
N41 C71 C70B 107.0(12)
C70A C71 C70B 37.0(13)
N41 C71 C72 124.0(9)
C70A C71 C72 130.4(13)
C70B C71 C72 126.0(12)
C77 C72 C73 118.9(9)
C77 C72 C71 123.8(8)
C73 C72 C71 117.0(8)
C74 C73 C72 121.9(9)
C75 C74 C73 118.2(9)
C74 C75 C76 120.3(9)
C77 C76 C75 122.2(9)
O41 C77 C76 117.9(8)
O41 C77 C72 124.0(9)
C76 C77 C72 118.0(8)
O52 C78 C79 112.1(6)
N52 C79 C78 114.5(6)
C81 C80 N52 109.4(8)
C80 C81 C82 106.5(8)
N51 C82 C81 108.0(8)
N51 C82 C83 122.3(7)
C81 C82 C83 129.4(8)
C88 C83 C84 117.1(8)
C88 C83 C82 124.8(7)
C84 C83 C82 118.2(7)
C85 C84 C83 121.8(8)
C86 C85 C84 121.6(8)
C85 C86 C87 118.2(9)
C88 C87 C86 122.6(8)
O51 C88 C87 118.3(7)
O51 C88 C83 123.1(8)
C87 C88 C83 118.6(7)
Cl2 C89 Cl1 109.9(7)
Cl3 C90 Cl4 113.8(7)

loop_
_geom_bond_atom_site_label_1
_geom_bond_atom_site_label_2
_geom_bond_distance
Ni2 O11 1.977(6)
Ni2 O12 2.034(5)
Ni2 N11 2.043(7)
Ni2 O2 2.053(5)
Ni2 O22 2.111(5)
Ni2 O13 2.190(5)
Ni3 O21 1.993(5)
Ni3 O22 2.017(5)
Ni3 N21 2.029(7)
Ni3 O32 2.071(5)
Ni3 O12 2.084(5)
Ni3 O23 2.192(5)
Ni4 N31 2.010(6)
Ni4 O31 2.032(5)
Ni4 O32 2.038(5)
Ni4 O12 2.074(5)
Ni4 O2 2.110(5)
Ni4 O33 2.114(5)
Ni1 N2 1.970(7)
Ni1 O1 2.035(5)
Ni1 O2 2.063(5)
Ni1 O22 2.087(5)
Ni1 O3 2.109(5)
Ni1 O32 2.169(5)
O2 C1 1.415(9)
O22 C12 1.404(9)
O12 C23 1.422(9)
O32 C34 1.430(8)
O11 C33 1.313(9)
O1 C11 1.355(9)
O21 C22 1.331(9)
O31 C44 1.341(9)
N1 C3 1.337(10)
N1 N2 1.357(9)
N1 C2 1.478(9)
N2 C5 1.353(10)
N22 N21 1.365(9)
N22 C14 1.386(10)
N22 C13 1.473(10)
N21 C16 1.359(10)
N12 C25 1.327(10)
N12 N11 1.360(9)
N12 C24 1.488(10)
N11 C27 1.346(9)
N32 N31 1.358(8)
N32 C36 1.372(11)
N32 C35 1.474(10)
N31 C38 1.332(10)
C1 C2 1.498(11)
C3 C4 1.378(11)
C4 C5 1.409(12)
C5 C6 1.487(11)
C6 C7 1.389(12)
C6 C11 1.421(12)
C7 C8 1.406(13)
C8 C9 1.372(14)
C9 C10 1.380(12)
C10 C11 1.423(11)
C12 C13 1.506(11)
C14 C15 1.357(12)
C15 C16 1.395(11)
C16 C17 1.461(12)
C17 C22 1.405(11)
C17 C18 1.405(11)
C18 C19 1.380(13)
C19 C20 1.388(14)
C20 C21 1.379(13)
C21 C22 1.439(12)
C23 C24 1.522(10)
C25 C26 1.360(13)
C26 C27 1.430(12)
C27 C28 1.440(12)
C28 C29 1.391(11)
C28 C33 1.418(11)
C29 C30 1.391(13)
C30 C31 1.377(12)
C31 C32 1.390(11)
C32 C33 1.450(12)
C34 C35 1.516(11)
C36 C37 1.363(11)
C37 C38 1.415(11)
C38 C39 1.479(10)
C39 C40 1.376(11)
C39 C44 1.420(11)
C40 C41 1.416(11)
C41 C42 1.384(11)
C42 C43 1.376(10)
C43 C44 1.426(10)
Ni6 O51 1.984(5)
Ni6 O52 2.001(5)
Ni6 N51 2.013(6)
Ni6 O42 2.066(5)
Ni6 O62 2.117(5)
Ni6 O53 2.182(6)
Ni7 O61 1.992(5)
Ni7 O62 2.011(5)
Ni7 N61 2.035(6)
Ni7 O72 2.087(5)
Ni7 O52 2.088(5)
Ni7 O63 2.179(5)
Ni8 N71 2.001(6)
Ni8 O71 2.017(6)
Ni8 O72 2.057(6)
Ni8 O52 2.080(5)
Ni8 O73 2.113(6)
Ni8 O42 2.132(6)
Ni5 N41 2.010(6)
Ni5 O41 2.035(5)
Ni5 O42 2.056(5)
Ni5 O62 2.079(5)
Ni5 O43 2.116(5)
Ni5 O72 2.132(6)
O62 C45 1.432(9)
O72 C56 1.395(9)
O42 C67 1.407(9)
O52 C78 1.450(8)
O61 C55 1.351(9)
O41 C77 1.341(9)
O71 C66 1.366(9)
O51 C88 1.339(9)
N62 C47 1.330(10)
N62 N61 1.358(9)
N62 C46 1.461(10)
N61 C49 1.364(10)
N72 N71 1.363(9)
N72 C58A 1.372(14)
N72 C58B 1.373(16)
N72 C57B 1.422(19)
N72 C57A 1.521(19)
N71 C60 1.345(11)
N42 C69A 1.337(16)
N42 C69B 1.358(15)
N42 N41 1.358(9)
N42 C68B 1.42(2)
N42 C68A 1.50(2)
N41 C71 1.314(11)
N52 C80 1.345(10)
N52 N51 1.377(9)
N52 C79 1.472(10)
N51 C82 1.360(10)
C45 C46 1.512(10)
C47 C48 1.373(12)
C48 C49 1.414(10)
C49 C50 1.456(12)
C50 C51 1.415(11)
C50 C55 1.417(10)
C51 C52 1.360(12)
C52 C53 1.388(11)
C53 C54 1.373(11)
C54 C55 1.429(11)
C56 C57B 1.450(19)
C56 C57A 1.455(19)
C58A C59A 1.389(18)
C59A C60 1.485(15)
C58B C59B 1.388(19)
C59B C60 1.498(16)
C60 C61 1.425(13)
C61 C62 1.418(13)
C61 C66 1.436(11)
C62 C63 1.374(14)
C63 C64 1.373(12)
C64 C65 1.383(11)
C65 C66 1.379(11)
C67 C68B 1.38(2)
C67 C68A 1.503(18)
C69A C70A 1.36(2)
C70A C71 1.423(17)
C69B C70B 1.36(2)
C70B C71 1.464(17)
C71 C72 1.469(13)
C72 C77 1.402(11)
C72 C73 1.426(12)
C73 C74 1.385(14)
C74 C75 1.371(12)
C75 C76 1.408(11)
C76 C77 1.376(12)
C78 C79 1.536(10)
C80 C81 1.336(12)
C81 C82 1.427(11)
C82 C83 1.433(11)
C83 C88 1.413(10)
C83 C84 1.427(11)
C84 C85 1.363(12)
C85 C86 1.355(10)
C86 C87 1.399(11)
C87 C88 1.394(12)
Cl1 C89 1.761(12)
Cl2 C89 1.746(11)
Cl3 C90 1.737(14)
Cl4 C90 1.747(14)
